data_4310187
loop_
_publ_author_name
'Xian-He Bu'
'Ming-Liang Tong'
'Ya-Bo Xie'
'Jian-Rong Li'
'Ho-Chol Chang'
'Susumu Kitagawa'
'Joan Ribas'

_publ_contact_author
; Xian-He Bu
  Department of Chemistry, Nankai University, Tianjin 300071,China
;
_publ_contact_author_email buxh@nankai.edu.cn
_publ_section_title
;
Synthesis, Structures, and Magnetic Properties of the Copper(II),
Cobalt(II), and Manganese(II) Complexes with 9-Acridinecarboxylate and
4-Quinolinecarboxylate Ligands
;
_journal_name_full 'Inorganic Chemistry'
_journal_page_first 9837
_journal_page_last 9846
_journal_paper_doi 10.1021/ic050886d
_journal_volume 44
_journal_year 2005
_chemical_formula_sum 'C20 H14 Mn N2 O5'
_chemical_formula_weight 417.27
_chemical_name_systematic
; 
 ? 
;
_space_group_IT_number 15
_symmetry_cell_setting monoclinic
_symmetry_space_group_name_Hall '-C 2yc'
_symmetry_space_group_name_H-M 'C 1 2/c 1'
_atom_sites_solution_hydrogens geom
_atom_sites_solution_primary direct
_atom_sites_solution_secondary difmap
_audit_creation_method SHELXL-97
_cell_angle_alpha 90.00
_cell_angle_beta 92.42(11)
_cell_angle_gamma 90.00
_cell_formula_units_Z 4
_cell_length_a 15.08(5)
_cell_length_b 14.39(3)
_cell_length_c 7.71(2)
_cell_measurement_reflns_used 712
_cell_measurement_temperature 293(2)
_cell_measurement_theta_max 28.164
_cell_measurement_theta_min 2.745
_cell_volume 1672(8)
_computing_cell_refinement 'CrystalClear (Rigaku Corp., 2000)'
_computing_data_collection 'CrystalClear (Rigaku Corp., 2000)'
_computing_data_reduction 'CrystalClear (Rigaku Corp., 2000)'
_computing_molecular_graphics 'Bruker SHELXTL'
_computing_publication_material 'Bruker SHELXTL'
_computing_structure_refinement 'SHELXL-97 (Sheldrick, 1997)'
_computing_structure_solution 'SHELXS-97 (Sheldrick, 1990)'
_diffrn_ambient_temperature 293(2)
_diffrn_measured_fraction_theta_full 0.441
_diffrn_measured_fraction_theta_max 0.441
_diffrn_measurement_device_type 'Rigaku Mercury/MSC CCD'
_diffrn_measurement_method dtintegrate.ref'
_diffrn_radiation_monochromator graphite
_diffrn_radiation_source 'fine-focus sealed tube'
_diffrn_radiation_type MoK\a
_diffrn_radiation_wavelength 0.71073
_diffrn_reflns_av_R_equivalents 0.0502
_diffrn_reflns_av_sigmaI/netI 0.0740
_diffrn_reflns_limit_h_max 19
_diffrn_reflns_limit_h_min -12
_diffrn_reflns_limit_k_max 17
_diffrn_reflns_limit_k_min -18
_diffrn_reflns_limit_l_max 7
_diffrn_reflns_limit_l_min -9
_diffrn_reflns_number 3894
_diffrn_reflns_theta_full 27.48
_diffrn_reflns_theta_max 27.48
_diffrn_reflns_theta_min 3.34
_diffrn_standards_decay_% 0
_diffrn_standards_interval_count 0
_diffrn_standards_interval_time 0
_diffrn_standards_number 0
_exptl_absorpt_coefficient_mu 0.828
_exptl_absorpt_correction_T_max 1.0000
_exptl_absorpt_correction_T_min 0.6541
_exptl_absorpt_correction_type multi-scan
_exptl_absorpt_process_details SADABS
_exptl_crystal_colour Colorless
_exptl_crystal_density_diffrn 1.659
_exptl_crystal_density_meas ?
_exptl_crystal_density_method 'not measured'
_exptl_crystal_description Block
_exptl_crystal_F_000 852
_exptl_crystal_size_max 0.2
_exptl_crystal_size_mid 0.2
_exptl_crystal_size_min 0.18
_refine_diff_density_max 1.130
_refine_diff_density_min -0.604
_refine_diff_density_rms 0.123
_refine_ls_extinction_method none
_refine_ls_goodness_of_fit_ref 1.147
_refine_ls_hydrogen_treatment mixed
_refine_ls_matrix_type full
_refine_ls_number_parameters 133
_refine_ls_number_reflns 1755
_refine_ls_number_restraints 0
_refine_ls_restrained_S_all 1.147
_refine_ls_R_factor_all 0.0847
_refine_ls_R_factor_gt 0.0604
_refine_ls_shift/su_max 0.000
_refine_ls_shift/su_mean 0.000
_refine_ls_structure_factor_coef Fsqd
_refine_ls_weighting_details 'w=1/[\s^2^(Fo^2^)+(0.0218P)^2^+15.1053P] where P=(Fo^2^+2Fc^2^)/3'
_refine_ls_weighting_scheme calc
_refine_ls_wR_factor_gt 0.1439
_refine_ls_wR_factor_ref 0.1620
_reflns_number_gt 1381
_reflns_number_total 1755
_reflns_threshold_expression I>2sigma(I)
_cod_data_source_file ic050886dsi20050602_083959_6.cif
_cod_data_source_block 7-complex7
_cod_depositor_comments
;
The following automatic conversions were performed:
'_symmetry_cell_setting' value 'Monoclinic' changed to 'monoclinic'
according to '/home/saulius/struct/CIF-dictionaries/cif_core.dic'
dictionary named 'cif_core.dic' version 2.4.1 from
2010-06-29.

'_exptl_absorpt_correction_type' value 'Multi-scan' changed
to 'multi-scan' according to
'/home/saulius/struct/CIF-dictionaries/cif_core.dic' dictionary named
'cif_core.dic' version 2.4.1 from 2010-06-29.

Automatic conversion script
Id: cif_fix_enum 1527 2010-12-29 10:47:43Z saulius 

The following automatic conversions were performed:

'_exptl_crystal_density_meas' value 'none' was changed to '?' - the
value is perceived as not measured.

Automatic conversion script
Id: cif_fix_values 3008 2015-01-20 13:52:24Z robertas 

The following automatic conversions were performed:

'_refine_ls_weighting_scheme' value 'calc
w=1/[\s^2^(Fo^2^)+(0.0218P)^2^+15.1053P] where P=(Fo^2^+2Fc^2^)/3'
was changed to 'calc'. New tag '_refine_ls_weighting_details' was
created. The value of the new tag was set to
'w=1/[\s^2^(Fo^2^)+(0.0218P)^2^+15.1053P] where P=(Fo^2^+2Fc^2^)/3'.

Automatic conversion script
Id: cif_fix_values 3143 2015-03-26 13:38:13Z robertas 
;
_cod_original_cell_volume 1671(8)
_cod_database_code 4310187

loop_
_symmetry_equiv_pos_as_xyz
'x, y, z'
'-x, y, -z+1/2'
'x+1/2, y+1/2, z'
'-x+1/2, y+1/2, -z+1/2'
'-x, -y, -z'
'x, -y, z-1/2'
'-x+1/2, -y+1/2, -z'
'x+1/2, -y+1/2, z-1/2'

loop_
_atom_site_label
_atom_site_type_symbol
_atom_site_fract_x
_atom_site_fract_y
_atom_site_fract_z
_atom_site_U_iso_or_equiv
_atom_site_adp_type
_atom_site_occupancy
_atom_site_calc_flag
_atom_site_refinement_flags
_atom_site_disorder_assembly
_atom_site_disorder_group
Mn1 Mn 0.0000 0.0000 0.0000 0.0176(3) Uani 1 d S . .
O1 O 0.0969(3) -0.0950(3) 0.1189(5) 0.0401(10) Uani 1 d . . .
O2 O 0.1061(2) -0.0763(3) 0.4062(5) 0.0419(10) Uani 1 d . . .
O1W O 0.0000 0.0881(3) 0.2500 0.0200(9) Uani 1 d S . .
H1W H -0.056(6) 0.126(6) 0.271(12) 0.12(3) Uiso 1 d . . .
N1 N 0.3566(3) -0.2949(3) 0.2702(5) 0.0255(9) Uani 1 d . . .
C1 C 0.1301(3) -0.1097(3) 0.2657(6) 0.0252(10) Uani 1 d . . .
C2 C 0.2094(3) -0.1749(3) 0.2757(6) 0.0231(10) Uani 1 d . . .
C3 C 0.2050(3) -0.2574(3) 0.1910(6) 0.0270(11) Uani 1 d . . .
H3 H 0.1528 -0.2750 0.1313 0.032 Uiso 1 calc R . .
C4 C 0.2790(3) -0.3162(3) 0.1932(6) 0.0271(11) Uani 1 d . . .
H4 H 0.2735 -0.3734 0.1376 0.033 Uiso 1 calc R . .
C5 C 0.3615(3) -0.2126(3) 0.3608(6) 0.0250(10) Uani 1 d . . .
C6 C 0.4440(3) -0.1911(4) 0.4455(7) 0.0347(12) Uani 1 d . . .
H6 H 0.4919 -0.2312 0.4369 0.042 Uiso 1 calc R . .
C7 C 0.4528(4) -0.1116(4) 0.5396(7) 0.0405(14) Uani 1 d . . .
H7 H 0.5069 -0.0979 0.5964 0.049 Uiso 1 calc R . .
C8 C 0.3820(4) -0.0502(4) 0.5519(7) 0.0394(14) Uani 1 d . . .
H8 H 0.3897 0.0041 0.6161 0.047 Uiso 1 calc R . .
C9 C 0.3016(4) -0.0685(3) 0.4714(7) 0.0322(12) Uani 1 d . . .
H9 H 0.2546 -0.0274 0.4827 0.039 Uiso 1 calc R . .
C10 C 0.2896(3) -0.1503(3) 0.3705(6) 0.0239(10) Uani 1 d . . .

loop_
_atom_site_aniso_label
_atom_site_aniso_U_11
_atom_site_aniso_U_22
_atom_site_aniso_U_33
_atom_site_aniso_U_23
_atom_site_aniso_U_13
_atom_site_aniso_U_12
Mn1 0.0150(4) 0.0197(5) 0.0183(5) 0.0029(4) 0.0005(3) 0.0001(4)
O1 0.043(2) 0.047(2) 0.030(2) 0.0020(17) -0.0026(16) 0.0270(18)
O2 0.039(2) 0.058(3) 0.029(2) 0.0009(18) 0.0069(16) 0.0307(19)
O1W 0.022(2) 0.017(2) 0.020(2) 0.000 -0.0026(18) 0.000
N1 0.023(2) 0.027(2) 0.026(2) 0.0011(17) 0.0017(16) 0.0091(16)
C1 0.026(2) 0.028(3) 0.021(2) 0.007(2) 0.0028(19) 0.007(2)
C2 0.023(2) 0.025(3) 0.022(2) 0.0055(19) 0.0071(18) 0.0088(19)
C3 0.023(2) 0.033(3) 0.025(3) 0.000(2) 0.0012(19) 0.004(2)
C4 0.029(3) 0.022(3) 0.030(3) 0.000(2) 0.002(2) 0.006(2)
C5 0.023(2) 0.030(3) 0.022(2) 0.004(2) 0.0017(18) 0.0038(19)
C6 0.022(2) 0.045(3) 0.038(3) -0.001(3) 0.000(2) 0.004(2)
C7 0.029(3) 0.055(4) 0.037(3) -0.006(3) -0.002(2) -0.007(3)
C8 0.052(4) 0.033(3) 0.034(3) -0.008(2) 0.004(3) -0.010(3)
C9 0.039(3) 0.023(3) 0.034(3) -0.001(2) 0.004(2) 0.004(2)
C10 0.025(2) 0.022(2) 0.024(3) 0.0047(19) 0.0019(18) 0.0028(18)

loop_
_atom_type_symbol
_atom_type_description
_atom_type_scat_dispersion_real
_atom_type_scat_dispersion_imag
_atom_type_scat_source
C C 0.0033 0.0016 'International Tables Vol C Tables 4.2.6.8 and 6.1.1.4'
H H 0.0000 0.0000 'International Tables Vol C Tables 4.2.6.8 and 6.1.1.4'
N N 0.0061 0.0033 'International Tables Vol C Tables 4.2.6.8 and 6.1.1.4'
O O 0.0106 0.0060 'International Tables Vol C Tables 4.2.6.8 and 6.1.1.4'
Mn Mn 0.3368 0.7283 'International Tables Vol C Tables 4.2.6.8 and 6.1.1.4'

loop_
_geom_angle_atom_site_label_1
_geom_angle_atom_site_label_2
_geom_angle_atom_site_label_3
_geom_angle
_geom_angle_site_symmetry_1
_geom_angle_site_symmetry_3
_geom_angle_publ_flag
O2 Mn1 O2 180.0 6 2 ?
O2 Mn1 O1 92.0(3) 6 5 ?
O2 Mn1 O1 88.0(3) 2 5 ?
O2 Mn1 O1 88.0(3) 6 . ?
O2 Mn1 O1 92.0(3) 2 . ?
O1 Mn1 O1 180.0 5 . ?
O2 Mn1 O1W 88.43(18) 6 5 ?
O2 Mn1 O1W 91.57(18) 2 5 ?
O1 Mn1 O1W 90.96(19) 5 5 ?
O1 Mn1 O1W 89.04(19) . 5 ?
O2 Mn1 O1W 91.57(18) 6 . ?
O2 Mn1 O1W 88.43(18) 2 . ?
O1 Mn1 O1W 89.04(19) 5 . ?
O1 Mn1 O1W 90.96(19) . . ?
O1W Mn1 O1W 180.0 5 . ?
C1 O1 Mn1 137.1(3) . . ?
C1 O2 Mn1 138.8(3) . 2 ?
Mn1 O1W Mn1 113.4(3) . 2 ?
C4 N1 C5 117.0(4) . . ?
O1 C1 O2 127.3(5) . . ?
O1 C1 C2 116.1(4) . . ?
O2 C1 C2 116.7(4) . . ?
C3 C2 C10 119.1(4) . . ?
C3 C2 C1 119.6(4) . . ?
C10 C2 C1 121.3(5) . . ?
C2 C3 C4 120.0(5) . . ?
N1 C4 C3 123.6(5) . . ?
N1 C5 C10 123.3(4) . . ?
N1 C5 C6 116.7(4) . . ?
C10 C5 C6 120.0(5) . . ?
C7 C6 C5 119.7(5) . . ?
C6 C7 C8 120.9(5) . . ?
C9 C8 C7 121.1(5) . . ?
C8 C9 C10 120.0(5) . . ?
C5 C10 C9 118.4(5) . . ?
C5 C10 C2 116.8(5) . . ?
C9 C10 C2 124.8(4) . . ?

loop_
_geom_bond_atom_site_label_1
_geom_bond_atom_site_label_2
_geom_bond_distance
_geom_bond_site_symmetry_2
_geom_bond_publ_flag
Mn1 O2 2.094(6) 6 ?
Mn1 O2 2.094(6) 2 ?
Mn1 O1 2.175(5) 5 ?
Mn1 O1 2.175(5) . ?
Mn1 O1W 2.307(5) 5 ?
Mn1 O1W 2.307(5) . ?
O1 C1 1.237(6) . ?
O2 C1 1.252(6) . ?
O2 Mn1 2.094(6) 2 ?
O1W Mn1 2.307(5) 2 ?
N1 C4 1.325(7) . ?
N1 C5 1.375(7) . ?
C1 C2 1.519(7) . ?
C2 C3 1.356(7) . ?
C2 C10 1.430(8) . ?
C3 C4 1.400(7) . ?
C5 C10 1.410(7) . ?
C5 C6 1.414(8) . ?
C6 C7 1.358(8) . ?
C7 C8 1.391(8) . ?
C8 C9 1.365(8) . ?
C9 C10 1.418(7) . ?
